data_2003509
loop_
_publ_author_name
'Hajjem, B.'
'Jouini, T.'
'Harizi, A.'
'Baccar, B.'

_publ_section_title
;
 Methyl <i>N</i>-(4-Chlorophenylaminothiocarbonyl)benzimidate
;
_journal_issue 5
_journal_name_full 'Acta Crystallographica Section C'
_journal_page_first 920
_journal_page_last 922
_journal_paper_doi 10.1107/S0108270194011625
_journal_volume 51
_journal_year 1995
_chemical_compound_source 'from methanol'
_chemical_formula_structural C6H5-C(OCH3)N-C(NH-C6H4Cl)S
_chemical_formula_sum 'C15 H13 Cl N2 O S'
_chemical_formula_weight 304.78
_chemical_melting_point 416.15
_chemical_name_systematic
;
 Methyl N-(N'-4-chlorophenylaminothiocarbonyl) imidate
;
_space_group_IT_number 2
_symmetry_cell_setting triclinic
_symmetry_space_group_name_Hall '-P 1'
_symmetry_space_group_name_H-M 'P -1'
_audit_creation_method SHELXL
_cell_angle_alpha 73.243(9)
_cell_angle_beta 81.924(11)
_cell_angle_gamma 83.473(11)
_cell_formula_units_Z 2
_cell_length_a 7.3812(11)
_cell_length_b 8.4422(9)
_cell_length_c 12.4200(14)
_cell_measurement_reflns_used 25
_cell_measurement_temperature 293(2)
_cell_measurement_theta_max 16
_cell_measurement_theta_min 14
_cell_volume 731.53(16)
_computing_cell_refinement 'CAD-4 Software (Enraf-Nonius, 1989)'
_computing_data_collection 'CAD-4 Software (Enraf-Nonius, 1989)'
_computing_data_reduction 'MolEN (Fair, 1990)'
_computing_molecular_graphics 'ORTEP (Johnson, 1965)'
_computing_structure_refinement 'SHELXL93 (Sheldrick, 1993)'
_computing_structure_solution 'SHELXS86 (Sheldrick, 1990)'
_diffrn_ambient_temperature 293(2)
_diffrn_measurement_device 'Enraf-Nonius CAD-4'
_diffrn_measurement_method \w/2\q
_diffrn_radiation_monochromator graphite
_diffrn_radiation_source 'fine-focus Seifert Mo tube'
_diffrn_radiation_type MoK\a
_diffrn_radiation_wavelength 0.71069
_diffrn_reflns_av_R_equivalents 0.0061
_diffrn_reflns_av_sigmaI/netI 0.0091
_diffrn_reflns_limit_h_max 10
_diffrn_reflns_limit_h_min -10
_diffrn_reflns_limit_k_max 11
_diffrn_reflns_limit_k_min -11
_diffrn_reflns_limit_l_max 14
_diffrn_reflns_limit_l_min 0
_diffrn_reflns_number 3136
_diffrn_reflns_theta_max 29.88
_diffrn_reflns_theta_min 1.72
_diffrn_standards_decay_% 0.0255
_diffrn_standards_interval_time 120
_diffrn_standards_number 3
_exptl_absorpt_coefficient_mu 0.400
_exptl_absorpt_correction_type none
_exptl_crystal_colour Yellow
_exptl_crystal_density_diffrn 1.384
_exptl_crystal_description Prism
_exptl_crystal_F_000 316
_exptl_crystal_size_max 0.42
_exptl_crystal_size_mid 0.36
_exptl_crystal_size_min 0.27
_refine_diff_density_max 0.277
_refine_diff_density_min -0.529
_refine_ls_extinction_coef 0.0139(39)
_refine_ls_extinction_method 'F~c~^*^ = 1/kF~c~[1 + 0.001\cF~c~^2^\l^3^/sin(2\q)]^1/4^'
_refine_ls_goodness_of_fit_all 1.302
_refine_ls_goodness_of_fit_obs 1.348
_refine_ls_hydrogen_treatment refall
_refine_ls_matrix_type full
_refine_ls_number_parameters 234
_refine_ls_number_reflns 2953
_refine_ls_number_restraints 0
_refine_ls_restrained_S_all 1.302
_refine_ls_restrained_S_obs 1.348
_refine_ls_R_factor_all 0.0491
_refine_ls_R_factor_obs 0.0382
_refine_ls_shift/esd_max -0.309
_refine_ls_shift/esd_mean 0.048
_refine_ls_structure_factor_coef Fsqd
_refine_ls_weighting_scheme
;
calc w = 1/[\s^2^(F~o~^2^) + (0.0236P)^2^ + 0.2194P] where
P = (F~o~^2^ + 2F~c~^2^)/3
;
_refine_ls_wR_factor_all 0.0869
_refine_ls_wR_factor_obs 0.0855
_reflns_number_observed 2693
_reflns_number_total 2953
_reflns_observed_criterion >2sigma(I)
_cod_data_source_file ta1022.cif
_cod_data_source_block haj1
_cod_depositor_comments
;
The following automatic conversions were performed:

'_chemical_melting_point' value '143_C' was changed to '416.15' - it
was converted from degrees Celsius(C) to
Kelvins(K).

'_geom_bond_publ_flag' value 'Y' changed to 'y'
according to /home/saulius/struct/CIF-dictionaries/cif_core.dic
dictionary named 'cif_core.dic' version 2.4.1 from 2010-06-29 (21
time).

'_geom_angle_publ_flag' value 'Y' changed to 'y' according to
/home/saulius/struct/CIF-dictionaries/cif_core.dic dictionary named
'cif_core.dic' version 2.4.1 from 2010-06-29 (27 times).

Automatic conversion script
Id: cif_fix_values 1715 2011-07-08 13:25:40Z adriana 
;
_cod_original_cell_volume 731.5(2)
_cod_database_code 2003509

loop_
_symmetry_equiv_pos_as_xyz
'x, y, z'
'-x, -y, -z'

loop_
_atom_site_aniso_label
_atom_site_aniso_U_11
_atom_site_aniso_U_12
_atom_site_aniso_U_13
_atom_site_aniso_U_22
_atom_site_aniso_U_23
_atom_site_aniso_U_33
Cl 0.0517(3) -0.0264(3) -0.0068(3) 0.0876(4) -0.0358(3) 0.0894(4)
S 0.0544(3) -0.0158(2) -0.0209(2) 0.0554(3) -0.0063(2) 0.0557(3)
O 0.0483(7) 0.0098(6) -0.0149(6) 0.0799(9) 0.0011(6) 0.0434(7)
N1 0.0388(7) -0.0084(6) -0.0155(6) 0.0540(8) -0.0041(6) 0.0377(7)
N2 0.0388(7) -0.0041(6) -0.0114(6) 0.0550(8) -0.0028(6) 0.0398(8)
C1 0.0386(8) -0.0154(7) -0.0014(7) 0.0641(11) -0.0153(8) 0.0433(9)
C2 0.0451(9) -0.0074(8) -0.0011(8) 0.0508(10) -0.0151(9) 0.0573(11)
C3 0.0330(8) -0.0019(7) -0.0056(7) 0.0551(10) -0.0087(8) 0.0484(10)
C4 0.0340(7) -0.0087(6) -0.0061(6) 0.0530(9) -0.0061(7) 0.0302(8)
C5 0.0370(8) -0.0026(7) -0.0056(7) 0.0542(10) -0.0141(8) 0.0441(9)
C6 0.0320(8) -0.0044(7) -0.0063(7) 0.0653(11) -0.0143(8) 0.0469(10)
C7 0.0357(7) -0.0038(6) -0.0070(6) 0.0520(9) -0.0084(7) 0.0362(8)
C8 0.0421(8) -0.0014(7) -0.0138(7) 0.0474(9) -0.0054(7) 0.0436(9)
C9 0.0503(12) 0.0206(13) -0.0128(11) 0.112(2) 0.004(2) 0.0634(15)
C10 0.0457(9) -0.0018(8) -0.0109(8) 0.0613(10) -0.0175(8) 0.0444(9)
C11 0.0548(11) 0.0103(10) -0.0188(10) 0.0805(14) -0.0254(11) 0.0567(12)
C12 0.0595(13) 0.0271(14) -0.0255(13) 0.119(2) -0.054(2) 0.092(2)
C13 0.0588(14) -0.005(2) 0.0074(13) 0.153(3) -0.060(2) 0.080(2)
C14 0.071(2) -0.0162(15) 0.0100(12) 0.111(2) -0.0294(15) 0.0641(15)
C15 0.0620(12) -0.0066(10) -0.0012(10) 0.0734(14) -0.0170(10) 0.0522(12)

loop_
_atom_site_label
_atom_site_occupancy
_atom_site_fract_x
_atom_site_fract_y
_atom_site_fract_z
_atom_site_U_iso_or_equiv
_atom_site_thermal_displace_type
_atom_site_calc_flag
_atom_site_type_symbol
Cl 1 0.76026(7) 0.42281(7) 0.65722(5) 0.0723(2) Uani d Cl
S 1 -0.00180(7) -0.23886(6) 0.63479(4) 0.0547(2) Uani d S
O 1 0.3600(2) -0.3215(2) 0.91881(10) 0.0613(4) Uani d O
N1 1 0.1893(2) 0.0207(2) 0.60279(12) 0.0438(3) Uani d N
N2 1 0.2672(2) -0.2034(2) 0.74711(12) 0.0460(3) Uani d N
C1 1 0.5927(2) 0.3057(2) 0.63961(14) 0.0480(4) Uani d C
C2 1 0.4161(2) 0.3758(2) 0.6270(2) 0.0512(4) Uani d C
C3 1 0.2836(2) 0.2795(2) 0.61536(15) 0.0467(4) Uani d C
C4 1 0.3280(2) 0.1167(2) 0.61614(12) 0.0396(4) Uani d C
C5 1 0.5085(2) 0.0495(2) 0.62500(14) 0.0450(4) Uani d C
C6 1 0.6400(2) 0.1445(2) 0.63756(15) 0.0481(4) Uani d C
C7 1 0.1547(2) -0.1330(2) 0.66448(13) 0.0417(4) Uani d C
C8 1 0.2295(2) -0.2424(2) 0.85353(14) 0.0451(4) Uani d C
C9 1 0.5356(3) -0.3603(5) 0.8612(2) 0.0828(9) Uani d C
C10 1 0.0559(2) -0.2120(2) 0.92237(15) 0.0495(4) Uani d C
C11 1 -0.0639(3) -0.0750(3) 0.8838(2) 0.0626(5) Uani d C
C12 1 -0.2235(3) -0.0490(4) 0.9520(3) 0.0858(8) Uani d C
C13 1 -0.2630(4) -0.1597(5) 1.0570(3) 0.0931(9) Uani d C
C14 1 -0.1462(4) -0.2952(4) 1.0946(2) 0.0820(7) Uani d C
C15 1 0.0146(3) -0.3210(3) 1.0289(2) 0.0631(5) Uani d C
H1 1 0.1300(26) 0.0660(24) 0.5499(17) 0.051(5) Uiso d H
H2 1 0.3874(27) 0.4853(26) 0.6261(17) 0.060(6) Uiso d H
H3 1 0.1666(28) 0.3260(24) 0.6067(16) 0.055(5) Uiso d H
H5 1 0.5399(25) -0.0611(24) 0.6243(15) 0.049(5) Uiso d H
H6 1 0.7647(29) 0.0995(24) 0.6448(16) 0.059(5) Uiso d H
H11 1 -0.0343(28) 0.0039(26) 0.8147(18) 0.062(6) Uiso d H
H12 1 -0.2891(35) 0.0487(32) 0.9236(21) 0.083(8) Uiso d H
H13 1 -0.3707(45) -0.1405(38) 1.1045(27) 0.122(10) Uiso d H
H14 1 -0.1751(39) -0.3774(35) 1.1697(25) 0.107(9) Uiso d H
H15 1 0.0982(33) -0.4165(31) 1.0524(20) 0.082(7) Uiso d H
H91 1 0.5123(35) -0.4436(32) 0.8230(22) 0.088(9) Uiso d H
H92 1 0.5863(39) -0.2585(37) 0.8098(26) 0.106(10) Uiso d H
H93 1 0.6127(41) -0.4067(37) 0.9171(25) 0.110(9) Uiso d H

loop_
_atom_type_symbol
_atom_type_description
_atom_type_scat_source
_atom_type_scat_dispersion_real
_atom_type_scat_dispersion_imag
Cl Cl 'International Tables Vol C Tables 4.2.6.8 and 6.1.1.4' 0.1484 0.1
S S 'International Tables Vol C Tables 4.2.6.8 and 6.1.1.4' 0.1246 0.123
O O 'International Tables Vol C Tables 4.2.6.8 and 6.1.1.4' 0.0106 0.006
N N 'International Tables Vol C Tables 4.2.6.8 and 6.1.1.4' 0.0061 0.003
C C 'International Tables Vol C Tables 4.2.6.8 and 6.1.1.4' 0.0033 0.001
H H 'International Tables Vol C Tables 4.2.6.8 and 6.1.1.4' 0.0000 0.000

loop_
_geom_angle_atom_site_label_1
_geom_angle_atom_site_label_2
_geom_angle_atom_site_label_3
_geom_angle
_geom_angle_publ_flag
C8 O C9 116.6(2) y
C7 N1 C4 126.59(14) y
C7 N1 H1 119.0(14) ?
C4 N1 H1 114.4(14) ?
C8 N2 C7 129.46(15) y
C6 C1 C2 121.1(2) y
C6 C1 Cl 118.97(13) y
C2 C1 Cl 119.94(15) y
C1 C2 C3 119.1(2) y
C1 C2 H2 120.1(13) ?
C3 C2 H2 120.8(13) ?
C4 C3 C2 120.4(2) y
C4 C3 H3 120.4(12) ?
C2 C3 H3 119.2(12) ?
C3 C4 C5 119.8(2) y
C3 C4 N1 119.25(14) y
C5 C4 N1 120.9(2) y
C6 C5 C4 119.9(2) y
C6 C5 H5 120.0(11) ?
C4 C5 H5 120.1(11) ?
C5 C6 C1 119.7(2) y
C5 C6 H6 120.9(12) ?
C1 C6 H6 119.4(12) ?
N1 C7 N2 115.21(14) y
N1 C7 S 122.31(12) y
N2 C7 S 122.24(13) y
N2 C8 O 119.1(2) y
N2 C8 C10 129.45(15) y
O C8 C10 111.41(14) y
O C9 H91 104.9(15) ?
O C9 H92 110.7(17) ?
H91 C9 H92 115.(2) ?
O C9 H93 106.3(18) ?
H91 C9 H93 111.(2) ?
H92 C9 H93 109.(3) ?
C11 C10 C15 119.6(2) y
C11 C10 C8 121.1(2) y
C15 C10 C8 119.3(2) y
C12 C11 C10 119.3(2) y
C12 C11 H11 119.7(13) ?
C10 C11 H11 120.8(13) ?
C11 C12 C13 120.2(3) y
C11 C12 H12 113.8(16) ?
C13 C12 H12 125.7(16) ?
C14 C13 C12 120.5(2) y
C14 C13 H13 119.2(19) ?
C12 C13 H13 120.2(19) ?
C13 C14 C15 119.9(3) y
C13 C14 H14 121.1(17) ?
C15 C14 H14 119.0(17) ?
C14 C15 C10 120.4(2) y
C14 C15 H15 121.8(15) ?
C10 C15 H15 117.7(15) ?

loop_
_geom_bond_atom_site_label_1
_geom_bond_atom_site_label_2
_geom_bond_distance
_geom_bond_publ_flag
Cl C1 1.742(2) y
S C7 1.678(2) y
O C8 1.339(2) y
O C9 1.441(3) y
N1 C7 1.335(2) y
N1 C4 1.431(2) y
N1 H1 0.82(2) ?
N2 C8 1.265(2) y
N2 C7 1.368(2) y
C1 C6 1.373(3) y
C1 C2 1.379(3) y
C2 C3 1.389(2) y
C2 H2 0.92(2) ?
C3 C4 1.374(2) y
C3 H3 0.91(2) ?
C4 C5 1.394(2) y
C5 C6 1.379(2) y
C5 H5 0.94(2) ?
C6 H6 0.96(2) ?
C8 C10 1.477(2) y
C9 H91 1.00(3) ?
C9 H92 0.99(3) ?
C9 H93 0.93(3) ?
C10 C11 1.384(3) y
C10 C15 1.392(3) y
C11 C12 1.386(3) y
C11 H11 0.94(2) ?
C12 C13 1.382(4) y
C12 H12 0.91(2) ?
C13 C14 1.360(4) y
C13 H13 0.95(3) ?
C14 C15 1.376(3) y
C14 H14 1.00(3) ?
C15 H15 0.96(2) ?

loop_
_geom_torsion_atom_site_label_1
_geom_torsion_atom_site_label_2
_geom_torsion_atom_site_label_3
_geom_torsion_atom_site_label_4
_geom_torsion
C6 C1 C2 C3 1.9(3)
Cl C1 C2 C3 -178.71(14)
C1 C2 C3 C4 -0.2(3)
C2 C3 C4 C5 -2.1(3)
C2 C3 C4 N1 -179.3(2)
C7 N1 C4 C3 -134.0(2)
C7 N1 C4 C5 48.8(2)
C3 C4 C5 C6 2.6(2)
N1 C4 C5 C6 179.85(15)
C4 C5 C6 C1 -0.9(3)
C2 C1 C6 C5 -1.3(3)
Cl C1 C6 C5 179.25(13)
C4 N1 C7 N2 -0.9(2)
C4 N1 C7 S -175.34(13)
C8 N2 C7 N1 112.9(2)
C8 N2 C7 S -72.6(2)
C7 N2 C8 O 175.2(2)
C7 N2 C8 C10 -5.6(3)
C9 O C8 N2 -1.5(3)
C9 O C8 C10 179.2(2)
N2 C8 C10 C11 -29.8(3)
O C8 C10 C11 149.5(2)
N2 C8 C10 C15 151.8(2)
O C8 C10 C15 -28.9(2)
C15 C10 C11 C12 -0.2(3)
C8 C10 C11 C12 -178.6(2)
C10 C11 C12 C13 -0.6(4)
C11 C12 C13 C14 0.0(4)
C12 C13 C14 C15 1.3(4)
C13 C14 C15 C10 -2.0(4)
C11 C10 C15 C14 1.5(3)
C8 C10 C15 C14 179.9(2)

loop_
_cod_related_entry_id
_cod_related_entry_database
_cod_related_entry_code
1 ChemSpider 21187324
